data_7719830
loop_
_publ_author_name
'Bakija, Marija'
'Peri&#x107;, Berislav'
'Rinkovec, Tamara'
'Sanders, Ernest'
'Kokan, Zoran'
'&#x160;tefani&#x107;, Zoran'
'Vianello, Robert'
'Kirin, Sre&#x107;ko I'

_publ_section_title
;
 Induction of helical chirality in tetrahedral transition metal complexes
 with non-bridging monodentate oxazolines.
;
_journal_issue 46
_journal_name_full 'Dalton transactions (Cambridge, England : 2003)'
_journal_page_first 17083
_journal_page_last 17101
_journal_paper_doi 10.1039/d5dt02399h
_journal_volume 54
_journal_year 2025
_chemical_absolute_configuration syn
_chemical_formula_moiety 'C50 H54 Br2 Co N6 O14'
_chemical_formula_sum 'C50 H54 Br2 Co N6 O14'
_chemical_formula_weight 1181.74
_space_group_crystal_system monoclinic
_space_group_IT_number 4
_space_group_name_Hall 'P 2yb'
_space_group_name_H-M_alt 'P 1 21 1'
_atom_sites_solution_hydrogens mixed
_atom_sites_solution_primary direct
_atom_sites_solution_secondary difmap
_audit_creation_method SHELXL-2019/3
_audit_update_record
;
2025-09-18 deposited with the CCDC.	2025-11-05 downloaded from the CCDC.
;
_cell_angle_alpha 90
_cell_angle_beta 102.115(10)
_cell_angle_gamma 90
_cell_formula_units_Z 2
_cell_length_a 10.0171(10)
_cell_length_b 12.0161(13)
_cell_length_c 23.106(2)
_cell_measurement_reflns_used 2081
_cell_measurement_temperature 265(2)
_cell_measurement_theta_max 75.4480
_cell_measurement_theta_min 3.8870
_cell_volume 2719.2(5)
_computing_cell_refinement 'CrysAlisPro 1.171.43.136a (Rigaku OD, 2024)'
_computing_data_collection 'CrysAlisPro 1.171.43.136a (Rigaku OD, 2024)'
_computing_data_reduction 'CrysAlisPro 1.171.43.136a (Rigaku OD, 2024)'
_computing_structure_refinement 'SHELXL-2019/2 (Sheldrick, 2019)'
_computing_structure_solution 'SHELXT 2018/2 (Sheldrick, 2018)'
_diffrn_ambient_temperature 265(2)
_diffrn_detector_area_resol_mean 10.0000
_diffrn_measured_fraction_theta_full 0.991
_diffrn_measured_fraction_theta_max 0.959
_diffrn_measurement_device_type 'XtaLAB Synergy, Dualflex, HyPix'
_diffrn_measurement_method '\w scans'
_diffrn_radiation_type CuK\a
_diffrn_radiation_wavelength 1.54184
_diffrn_reflns_av_R_equivalents 0.1987
_diffrn_reflns_av_unetI/netI 0.2064
_diffrn_reflns_Laue_measured_fraction_full 0.991
_diffrn_reflns_Laue_measured_fraction_max 0.959
_diffrn_reflns_limit_h_max 12
_diffrn_reflns_limit_h_min -12
_diffrn_reflns_limit_k_max 14
_diffrn_reflns_limit_k_min -15
_diffrn_reflns_limit_l_max 29
_diffrn_reflns_limit_l_min -13
_diffrn_reflns_number 23090
_diffrn_reflns_point_group_measured_fraction_full 0.895
_diffrn_reflns_point_group_measured_fraction_max 0.836
_diffrn_reflns_theta_full 67.684
_diffrn_reflns_theta_max 79.771
_diffrn_reflns_theta_min 3.913
_diffrn_source 'micro-focus sealed X-ray tube'
_exptl_absorpt_coefficient_mu 4.768
_exptl_absorpt_correction_T_max 1.00000
_exptl_absorpt_correction_T_min 0.91359
_exptl_absorpt_correction_type multi-scan
_exptl_absorpt_process_details
;
CrysAlisPro 1.171.43.136a (Rigaku Oxford Diffraction, 2024)
Empirical absorption correction using spherical harmonics,
implemented in SCALE3 ABSPACK scaling algorithm.
;
_exptl_crystal_colour blue
_exptl_crystal_density_diffrn 1.443
_exptl_crystal_description rod
_exptl_crystal_F_000 1210
_exptl_crystal_size_max 0.15
_exptl_crystal_size_mid 0.1
_exptl_crystal_size_min 0.05
_refine_diff_density_max 0.787
_refine_diff_density_min -0.650
_refine_diff_density_rms 0.095
_refine_ls_abs_structure_details
;
 Flack x determined using 1025 quotients [(I+)-(I-)]/[(I+)+(I-)]
 (Parsons, Flack and Wagner, Acta Cryst. B69 (2013) 249-259).
;
_refine_ls_abs_structure_Flack 0.005(12)
_refine_ls_extinction_method none
_refine_ls_goodness_of_fit_ref 0.950
_refine_ls_hydrogen_treatment mixed
_refine_ls_matrix_type full
_refine_ls_number_parameters 674
_refine_ls_number_reflns 9903
_refine_ls_number_restraints 565
_refine_ls_restrained_S_all 0.926
_refine_ls_R_factor_all 0.2203
_refine_ls_R_factor_gt 0.0841
_refine_ls_shift/su_max 0.002
_refine_ls_shift/su_mean 0.000
_refine_ls_structure_factor_coef Fsqd
_refine_ls_weighting_details 'w=1/[\s^2^(Fo^2^)+(0.1107P)^2^] where P=(Fo^2^+2Fc^2^)/3'
_refine_ls_weighting_scheme calc
_refine_ls_wR_factor_gt 0.1875
_refine_ls_wR_factor_ref 0.2474
_reflns_Friedel_coverage 0.664
_reflns_Friedel_fraction_full 0.788
_reflns_Friedel_fraction_max 0.701
_reflns_number_gt 3922
_reflns_number_total 9903
_reflns_threshold_expression 'I > 2\s(I)'
_cod_data_source_file d5dt02399h4.cif
_cod_data_source_block Co_1m2A2_Br2
_cod_depositor_comments 'Adding full bibliography for 7719815--7719833.cif.'
_cod_original_cell_volume 2719.3(5)
_cod_original_sg_symbol_H-M 'P 21'
_cod_database_code 7719830
_shelx_shelxl_version_number 2019/3
_shelx_space_group_comment
;
The symmetry employed for this shelxl refinement is uniquely defined
by the following loop, which should always be used as a source of
symmetry information in preference to the above space-group names.
They are only intended as comments.
;

loop_
_space_group_symop_operation_xyz
'x, y, z'
'-x, y+1/2, -z'

loop_
_atom_site_label
_atom_site_type_symbol
_atom_site_fract_x
_atom_site_fract_y
_atom_site_fract_z
_atom_site_U_iso_or_equiv
_atom_site_adp_type
_atom_site_occupancy
_atom_site_site_symmetry_order
_atom_site_calc_flag
_atom_site_refinement_flags_posn
_atom_site_refinement_flags_adp
_atom_site_refinement_flags_occupancy
_atom_site_disorder_assembly
_atom_site_disorder_group
Co Co 0.3414(2) -0.0093(2) 0.16059(10) 0.0542(8) Uani 1 1 d . . . . .
Br1 Br 0.49295(17) -0.0305(2) 0.09487(7) 0.0732(6) Uani 1 1 d . . . . .
Br2 Br 0.10880(16) -0.03993(19) 0.11642(7) 0.0734(6) Uani 1 1 d . . . . .
O1O1 O 0.4836(12) -0.1806(11) 0.3207(5) 0.066(3) Uani 1 1 d . . . . .
C2O1 C 0.4881(17) -0.1045(14) 0.2805(7) 0.053(4) Uani 1 1 d . . . . .
N3O1 N 0.3996(13) -0.1102(11) 0.2302(6) 0.052(3) Uani 1 1 d . . . . .
C4O1 C 0.3209(19) -0.2181(14) 0.2324(8) 0.055(4) Uani 1 1 d . . . . .
H4O1 H 0.223323 -0.200198 0.224563 0.066 Uiso 1 1 calc R U . . .
C5O1 C 0.365(2) -0.2526(17) 0.2980(8) 0.073(5) Uani 1 1 d . . . . .
H5OA H 0.292608 -0.239595 0.319158 0.087 Uiso 1 1 calc R U . . .
H5OB H 0.390805 -0.330600 0.301617 0.087 Uiso 1 1 calc R U . . .
C1B1 C 0.343(2) -0.2978(15) 0.1882(8) 0.064(4) Uani 1 1 d . . . . .
C2B1 C 0.246(2) -0.3323(18) 0.1429(9) 0.080(6) Uani 1 1 d . . . . .
H2B1 H 0.157372 -0.307272 0.141498 0.096 Uiso 1 1 calc R U . . .
C3B1 C 0.265(3) -0.400(2) 0.0994(10) 0.106(8) Uani 1 1 d . . . . .
H3B1 H 0.193052 -0.419285 0.068825 0.128 Uiso 1 1 calc R U . . .
C4B1 C 0.399(3) -0.441(2) 0.1008(12) 0.108(8) Uani 1 1 d . . . . .
H4B1 H 0.415342 -0.489999 0.071845 0.129 Uiso 1 1 calc R U . . .
C5B1 C 0.503(3) -0.407(2) 0.1466(13) 0.106(7) Uani 1 1 d . . . . .
H5B1 H 0.591444 -0.433102 0.148253 0.127 Uiso 1 1 calc R U . . .
C6B1 C 0.478(2) -0.336(2) 0.1899(13) 0.097(7) Uani 1 1 d . . . . .
H6B1 H 0.549142 -0.312442 0.220071 0.116 Uiso 1 1 calc R U . . .
C11 C 0.6011(13) -0.0232(15) 0.2969(6) 0.050(3) Uani 1 1 d . . . . .
C21 C 0.6506(16) 0.0289(13) 0.2531(8) 0.055(4) Uani 1 1 d . . . . .
H21 H 0.611564 0.014824 0.213628 0.066 Uiso 1 1 calc R U . . .
C31 C 0.7647(17) 0.1067(13) 0.2685(7) 0.054(4) Uani 1 1 d . . . . .
C41 C 0.8175(19) 0.1226(15) 0.3280(8) 0.062(4) Uani 1 1 d . . . . .
H41 H 0.891162 0.170752 0.339028 0.074 Uiso 1 1 calc R U . . .
C51 C 0.7670(16) 0.0709(16) 0.3718(7) 0.056(4) Uani 1 1 d . . . . .
C61 C 0.6561(15) -0.0069(17) 0.3548(6) 0.062(5) Uani 1 1 d . . . . .
H61 H 0.622547 -0.045626 0.383558 0.074 Uiso 1 1 calc R U . . .
C71 C 0.8246(17) 0.1657(15) 0.2249(8) 0.051(4) Uani 1 1 d . . . . .
O11 O 0.9168(16) 0.2351(12) 0.2409(6) 0.085(4) Uani 1 1 d . . . . .
N11 N 0.7829(16) 0.1437(14) 0.1673(7) 0.061(4) Uani 1 1 d D . . . .
H1N1 H 0.711(12) 0.104(13) 0.157(2) 0.09(7) Uiso 1 1 d D . . . .
C81 C 0.8325(19) 0.2027(17) 0.1212(8) 0.069(5) Uani 1 1 d . . . . .
H81 H 0.932477 0.203553 0.132377 0.083 Uiso 1 1 calc R U . . .
C91 C 0.794(2) 0.1443(18) 0.0631(9) 0.079(5) Uani 1 1 d . . . . .
H91A H 0.828357 0.185356 0.033617 0.119 Uiso 1 1 calc R U . . .
H91C H 0.832680 0.070911 0.066532 0.119 Uiso 1 1 calc R U . . .
H91B H 0.696444 0.139231 0.051639 0.119 Uiso 1 1 calc R U . . .
C101 C 0.786(2) 0.3191(19) 0.1159(10) 0.079(6) Uani 1 1 d . . . . .
O21 O 0.6971(14) 0.3561(12) 0.1376(6) 0.084(4) Uani 1 1 d . . . . .
O31 O 0.847(2) 0.3807(14) 0.0838(12) 0.159(9) Uani 1 1 d . . . . .
C111 C 0.802(4) 0.492(2) 0.0702(14) 0.179(17) Uani 1 1 d . . . . .
H11A H 0.858155 0.526257 0.046192 0.269 Uiso 1 1 calc R U . . .
H11C H 0.708913 0.491287 0.049065 0.269 Uiso 1 1 calc R U . . .
H11B H 0.809349 0.533489 0.106257 0.269 Uiso 1 1 calc R U . . .
C121 C 0.8379(19) 0.0897(17) 0.4337(8) 0.066(5) Uani 1 1 d . . . . .
O41 O 0.9585(12) 0.1156(13) 0.4462(5) 0.078(4) Uani 1 1 d . . . . .
N21 N 0.7608(16) 0.0765(17) 0.4761(7) 0.076(4) Uani 1 1 d D . . . .
H2N1 H 0.673(4) 0.077(16) 0.471(7) 0.07(6) Uiso 1 1 d D . . . .
C131 C 0.824(2) 0.0886(19) 0.5390(8) 0.083(6) Uani 1 1 d . . . . .
H131 H 0.923157 0.080000 0.544249 0.100 Uiso 1 1 calc R U . . .
C141 C 0.793(3) 0.202(2) 0.5616(10) 0.132(11) Uani 1 1 d . . . . .
H14A H 0.835371 0.208427 0.602765 0.198 Uiso 1 1 calc R U . . .
H14C H 0.828371 0.258846 0.539624 0.198 Uiso 1 1 calc R U . . .
H14B H 0.696180 0.210933 0.556626 0.198 Uiso 1 1 calc R U . . .
C151 C 0.768(2) -0.005(2) 0.5724(10) 0.096(7) Uani 1 1 d . . . . .
O51 O 0.698(2) -0.0771(17) 0.5508(8) 0.141(8) Uani 1 1 d . . . . .
O61 O 0.818(2) 0.007(2) 0.6282(7) 0.176(12) Uani 1 1 d . . . . .
C161 C 0.779(4) -0.067(4) 0.6674(14) 0.26(3) Uani 1 1 d . . . . .
H16A H 0.823529 -0.048757 0.707173 0.396 Uiso 1 1 calc R U . . .
H16C H 0.681881 -0.063978 0.663697 0.396 Uiso 1 1 calc R U . . .
H16B H 0.804646 -0.141476 0.658400 0.396 Uiso 1 1 calc R U . . .
O1O2 O 0.3922(13) 0.2862(11) 0.2594(6) 0.076(4) Uani 1 1 d . . . . .
C2O2 C 0.3529(18) 0.1846(16) 0.2446(8) 0.058(4) Uani 1 1 d . . . . .
N3O2 N 0.3598(13) 0.1487(12) 0.1937(6) 0.056(3) Uani 1 1 d . . . . .
C4O2 C 0.4186(19) 0.2390(15) 0.1625(8) 0.061(4) Uani 1 1 d . . . . .
H4O2 H 0.509642 0.215687 0.157977 0.074 Uiso 1 1 calc R U . . .
C5O2 C 0.435(3) 0.3328(19) 0.2076(9) 0.088(6) Uani 1 1 d . . . . .
H5OC H 0.529785 0.356948 0.217975 0.105 Uiso 1 1 calc R U . . .
H5OD H 0.378739 0.395888 0.192026 0.105 Uiso 1 1 calc R U . . .
C1B2 C 0.3392(18) 0.2641(15) 0.1053(8) 0.060(4) Uani 1 1 d . . . . .
C2B2 C 0.392(2) 0.2604(18) 0.0530(8) 0.075(5) Uani 1 1 d . . . . .
H2B2 H 0.483195 0.241040 0.056437 0.090 Uiso 1 1 calc R U . . .
C3B2 C 0.318(2) 0.2833(19) -0.0014(9) 0.087(6) Uani 1 1 d . . . . .
H3B2 H 0.357783 0.280737 -0.034361 0.105 Uiso 1 1 calc R U . . .
C4B2 C 0.181(2) 0.311(2) -0.0073(10) 0.091(7) Uani 1 1 d . . . . .
H4B2 H 0.126063 0.324769 -0.044371 0.109 Uiso 1 1 calc R U . . .
C5B2 C 0.130(2) 0.316(2) 0.0416(11) 0.097(7) Uani 1 1 d . . . . .
H5B2 H 0.039809 0.339911 0.037445 0.116 Uiso 1 1 calc R U . . .
C6B2 C 0.1979(19) 0.2907(18) 0.0960(10) 0.077(6) Uani 1 1 d . . . . .
H6B2 H 0.153444 0.290204 0.127520 0.093 Uiso 1 1 calc R U . . .
C12 C 0.2884(16) 0.1261(14) 0.2898(7) 0.050(4) Uani 1 1 d . . . . .
C22 C 0.1842(17) 0.0526(15) 0.2736(7) 0.058(4) Uani 1 1 d . . . . .
H22 H 0.148691 0.039381 0.233700 0.069 Uiso 1 1 calc R U . . .
C32 C 0.1291(15) -0.0043(14) 0.3172(6) 0.051(4) Uani 1 1 d . . . . .
C42 C 0.1810(17) 0.0172(14) 0.3749(7) 0.060(4) Uani 1 1 d . . . . .
H42 H 0.145574 -0.019458 0.403773 0.072 Uiso 1 1 calc R U . . .
C52 C 0.2886(17) 0.0951(15) 0.3921(7) 0.057(4) Uani 1 1 d . . . . .
C62 C 0.3462(17) 0.1442(15) 0.3486(8) 0.056(4) Uani 1 1 d . . . . .
H62 H 0.423241 0.188880 0.359107 0.068 Uiso 1 1 calc R U . . .
C72 C 0.0148(17) -0.0885(15) 0.3028(8) 0.056(4) Uani 1 1 d . . . . .
O12 O -0.0255(13) -0.1347(11) 0.3408(6) 0.073(4) Uani 1 1 d . . . . .
N12 N -0.0321(13) -0.1153(12) 0.2467(7) 0.056(3) Uani 1 1 d D . . . .
H1N2 H -0.019(12) -0.105(6) 0.2114(17) 0.03(4) Uiso 1 1 d D . . . .
C82 C -0.1295(18) -0.1987(15) 0.2286(9) 0.061(4) Uani 1 1 d . . . . .
H82 H -0.209675 -0.181309 0.245012 0.073 Uiso 1 1 calc R U . . .
C92 C -0.174(2) -0.2058(17) 0.1627(9) 0.079(6) Uani 1 1 d . . . . .
H92A H -0.240970 -0.263967 0.152589 0.118 Uiso 1 1 calc R U . . .
H92C H -0.214186 -0.136144 0.147567 0.118 Uiso 1 1 calc R U . . .
H92B H -0.097144 -0.221748 0.145561 0.118 Uiso 1 1 calc R U . . .
C102 C -0.077(2) -0.3098(17) 0.2515(9) 0.067(5) Uani 1 1 d . . . . .
O22 O 0.0399(15) -0.3368(12) 0.2583(7) 0.098(5) Uani 1 1 d . . . . .
O32 O -0.1800(15) -0.3782(12) 0.2585(7) 0.099(5) Uani 1 1 d . . . . .
C112 C -0.141(3) -0.491(2) 0.2739(12) 0.142(11) Uani 1 1 d . . . . .
H11D H -0.219635 -0.533519 0.277975 0.213 Uiso 1 1 calc R U . . .
H11F H -0.101152 -0.523713 0.243424 0.213 Uiso 1 1 calc R U . . .
H11E H -0.074901 -0.492477 0.310739 0.213 Uiso 1 1 calc R U . . .
C122 C 0.3492(19) 0.1183(16) 0.4557(8) 0.065(5) Uani 1 1 d . . . . .
O42 O 0.4745(11) 0.1258(14) 0.4720(5) 0.085(4) Uani 1 1 d . . . . .
N22 N 0.2622(14) 0.1325(15) 0.4922(6) 0.063(4) Uani 1 1 d D . . . .
H2N2 H 0.177(4) 0.142(11) 0.478(5) 0.03(4) Uiso 1 1 d D . . . .
C132 C 0.3092(19) 0.1545(18) 0.5535(8) 0.072(5) Uani 1 1 d . . . . .
H132 H 0.389941 0.201785 0.556112 0.087 Uiso 1 1 calc R U . . .
C142 C 0.210(2) 0.223(2) 0.5760(9) 0.101(8) Uani 1 1 d . . . . .
H14D H 0.242671 0.237037 0.617392 0.152 Uiso 1 1 calc R U . . .
H14F H 0.196753 0.292220 0.554898 0.152 Uiso 1 1 calc R U . . .
H14E H 0.123996 0.184044 0.570354 0.152 Uiso 1 1 calc R U . . .
C152 C 0.357(3) 0.055(2) 0.5881(10) 0.095(7) Uani 1 1 d . . . . .
O52 O 0.434(3) 0.0506(19) 0.6328(8) 0.176(11) Uani 1 1 d . . . . .
O62 O 0.301(2) -0.0347(19) 0.5648(7) 0.146(7) Uani 1 1 d . . . . .
C162 C 0.331(5) -0.139(3) 0.5972(18) 0.22(2) Uani 1 1 d . . . . .
H16D H 0.282319 -0.198752 0.574502 0.325 Uiso 1 1 calc R U . . .
H16F H 0.427435 -0.153570 0.604062 0.325 Uiso 1 1 calc R U . . .
H16E H 0.303601 -0.133525 0.634499 0.325 Uiso 1 1 calc R U . . .

loop_
_atom_site_aniso_label
_atom_site_aniso_U_11
_atom_site_aniso_U_22
_atom_site_aniso_U_33
_atom_site_aniso_U_23
_atom_site_aniso_U_13
_atom_site_aniso_U_12
Co 0.0506(13) 0.064(2) 0.0479(13) -0.0002(14) 0.0091(10) -0.0008(14)
Br1 0.0697(11) 0.0897(15) 0.0642(10) -0.0112(13) 0.0235(8) 0.0039(14)
Br2 0.0543(10) 0.0963(16) 0.0651(11) 0.0013(13) 0.0026(8) -0.0057(13)
O1O1 0.066(7) 0.072(8) 0.060(7) 0.010(6) 0.011(6) -0.012(6)
C2O1 0.058(10) 0.053(10) 0.046(9) 0.001(7) 0.008(7) 0.006(7)
N3O1 0.045(7) 0.061(8) 0.053(7) -0.013(6) 0.017(6) -0.008(6)
C4O1 0.050(10) 0.056(10) 0.056(9) 0.003(8) 0.006(7) -0.011(8)
C5O1 0.078(13) 0.066(12) 0.073(11) -0.003(9) 0.012(10) -0.014(10)
C1B1 0.073(11) 0.042(9) 0.075(10) -0.002(8) 0.013(9) -0.004(9)
C2B1 0.068(11) 0.093(16) 0.071(12) -0.020(10) -0.001(9) -0.003(11)
C3B1 0.143(19) 0.100(19) 0.064(13) 0.000(11) -0.007(14) 0.018(16)
C4B1 0.17(2) 0.059(14) 0.106(17) -0.018(13) 0.064(15) -0.007(15)
C5B1 0.110(16) 0.072(17) 0.15(2) 0.004(14) 0.061(14) 0.007(14)
C6B1 0.050(10) 0.095(17) 0.15(2) -0.033(14) 0.030(11) -0.007(11)
C11 0.045(7) 0.051(9) 0.053(8) 0.000(8) 0.006(6) 0.007(7)
C21 0.055(9) 0.052(10) 0.058(9) -0.004(8) 0.009(7) 0.009(7)
C31 0.060(10) 0.043(10) 0.058(8) 0.008(8) 0.005(8) -0.001(7)
C41 0.067(11) 0.061(11) 0.057(8) 0.000(8) 0.009(8) -0.006(9)
C51 0.040(8) 0.074(12) 0.055(8) -0.003(8) 0.013(7) 0.014(8)
C61 0.043(8) 0.090(14) 0.050(8) -0.001(9) 0.005(6) 0.001(8)
C71 0.041(9) 0.059(11) 0.054(8) 0.002(8) 0.011(8) 0.013(8)
O11 0.086(10) 0.089(10) 0.075(9) 0.004(7) 0.009(7) -0.031(8)
N11 0.049(9) 0.070(10) 0.065(8) -0.006(7) 0.013(7) -0.004(8)
C81 0.068(12) 0.090(12) 0.055(10) 0.017(9) 0.026(9) 0.017(10)
C91 0.074(13) 0.089(14) 0.079(11) 0.001(10) 0.026(11) -0.008(12)
C101 0.075(13) 0.080(11) 0.097(16) 0.003(10) 0.049(12) 0.006(11)
O21 0.081(9) 0.083(9) 0.097(10) 0.008(8) 0.037(8) 0.002(8)
O31 0.20(2) 0.082(11) 0.25(2) 0.044(13) 0.177(19) 0.024(12)
C111 0.29(4) 0.11(2) 0.19(3) 0.07(2) 0.18(3) 0.09(3)
C121 0.055(10) 0.093(15) 0.053(8) -0.013(9) 0.018(8) 0.004(10)
O41 0.042(6) 0.129(12) 0.059(7) -0.014(7) 0.003(5) -0.015(7)
N21 0.060(10) 0.115(14) 0.054(8) -0.021(8) 0.015(7) -0.005(10)
C131 0.088(14) 0.110(15) 0.045(9) -0.014(10) -0.001(9) -0.038(12)
C141 0.19(3) 0.117(16) 0.076(15) -0.023(13) 0.002(17) -0.06(2)
C151 0.093(15) 0.115(17) 0.072(11) 0.002(12) 0.002(11) -0.036(14)
O51 0.149(16) 0.136(16) 0.128(14) -0.011(12) 0.002(11) -0.072(13)
O61 0.21(2) 0.22(3) 0.075(9) 0.025(12) -0.015(11) -0.13(2)
C161 0.26(4) 0.38(6) 0.13(2) 0.12(3) -0.03(3) -0.23(5)
O1O2 0.095(9) 0.062(8) 0.078(8) -0.013(6) 0.036(7) -0.038(7)
C2O2 0.059(11) 0.067(11) 0.049(9) 0.001(8) 0.008(8) -0.010(9)
N3O2 0.048(8) 0.072(8) 0.055(8) 0.006(6) 0.022(7) -0.002(7)
C4O2 0.050(10) 0.061(11) 0.074(9) 0.018(8) 0.016(8) -0.007(9)
C5O2 0.114(18) 0.085(12) 0.075(12) -0.004(10) 0.046(12) -0.028(13)
C1B2 0.068(10) 0.054(11) 0.066(9) 0.017(8) 0.029(8) 0.003(9)
C2B2 0.070(11) 0.097(16) 0.064(10) 0.015(11) 0.024(8) 0.002(11)
C3B2 0.095(14) 0.107(17) 0.065(11) 0.039(12) 0.029(10) 0.008(13)
C4B2 0.088(13) 0.113(18) 0.068(12) 0.022(13) 0.008(10) 0.013(14)
C5B2 0.075(13) 0.117(19) 0.100(15) 0.038(15) 0.020(10) 0.014(13)
C6B2 0.058(10) 0.091(15) 0.087(12) 0.017(12) 0.024(9) 0.009(11)
C12 0.048(9) 0.054(10) 0.052(8) -0.001(8) 0.017(7) -0.010(8)
C22 0.058(10) 0.074(12) 0.044(8) -0.006(8) 0.015(7) -0.005(8)
C32 0.051(8) 0.054(10) 0.051(8) 0.006(7) 0.015(6) -0.003(7)
C42 0.065(10) 0.063(11) 0.056(8) 0.013(7) 0.024(7) 0.003(7)
C52 0.043(9) 0.077(13) 0.051(8) 0.008(8) 0.010(7) -0.008(8)
C62 0.049(9) 0.061(11) 0.062(8) 0.000(8) 0.019(7) -0.003(8)
C72 0.056(10) 0.062(11) 0.054(9) 0.002(8) 0.024(8) 0.006(7)
O12 0.074(8) 0.079(9) 0.068(8) 0.007(7) 0.022(6) -0.022(7)
N12 0.040(7) 0.069(9) 0.064(8) -0.001(7) 0.024(7) -0.015(7)
C82 0.048(10) 0.058(10) 0.079(11) 0.002(9) 0.022(8) -0.012(8)
C92 0.086(15) 0.072(13) 0.071(11) 0.009(10) -0.002(10) -0.022(12)
C102 0.068(12) 0.064(11) 0.066(12) 0.003(9) 0.008(10) -0.012(10)
O22 0.064(8) 0.074(10) 0.154(14) 0.004(9) 0.023(9) 0.007(7)
O32 0.083(9) 0.075(9) 0.135(13) 0.026(9) 0.012(9) -0.029(8)
C112 0.19(3) 0.081(16) 0.14(2) 0.035(16) -0.01(2) -0.038(16)
C122 0.062(10) 0.081(13) 0.055(8) 0.009(9) 0.022(8) 0.005(10)
O42 0.030(6) 0.155(13) 0.071(8) 0.007(8) 0.012(5) -0.005(8)
N22 0.036(7) 0.096(12) 0.055(7) -0.002(7) 0.010(7) -0.003(8)
C132 0.068(12) 0.101(13) 0.049(9) -0.004(9) 0.017(9) -0.018(10)
C142 0.083(15) 0.15(2) 0.069(13) -0.034(13) 0.007(11) 0.011(14)
C152 0.134(19) 0.101(14) 0.047(10) -0.018(10) 0.011(11) -0.004(13)
O52 0.25(3) 0.139(15) 0.094(13) 0.004(11) -0.066(15) 0.025(16)
O62 0.220(19) 0.103(11) 0.097(11) 0.003(12) -0.005(11) -0.020(16)
C162 0.31(6) 0.108(19) 0.20(4) 0.03(2) -0.01(4) -0.02(3)

loop_
_atom_type_symbol
_atom_type_description
_atom_type_scat_dispersion_real
_atom_type_scat_dispersion_imag
_atom_type_scat_source
C C 0.0181 0.0091 'International Tables Vol C Tables 4.2.6.8 and 6.1.1.4'
H H 0.0000 0.0000 'International Tables Vol C Tables 4.2.6.8 and 6.1.1.4'
Br Br -0.6763 1.2805 'International Tables Vol C Tables 4.2.6.8 and 6.1.1.4'
Co Co -2.3653 3.6143 'International Tables Vol C Tables 4.2.6.8 and 6.1.1.4'
N N 0.0311 0.0180 'International Tables Vol C Tables 4.2.6.8 and 6.1.1.4'
O O 0.0492 0.0322 'International Tables Vol C Tables 4.2.6.8 and 6.1.1.4'

loop_
_geom_angle_atom_site_label_1
_geom_angle_atom_site_label_2
_geom_angle_atom_site_label_3
_geom_angle
_geom_angle_site_symmetry_1
_geom_angle_site_symmetry_3
_geom_angle_publ_flag
N3O1 Co N3O2 105.9(5) . . ?
N3O1 Co Br2 110.3(4) . . ?
N3O2 Co Br2 108.0(4) . . ?
N3O1 Co Br1 109.3(4) . . ?
N3O2 Co Br1 108.6(4) . . ?
Br2 Co Br1 114.26(11) . . ?
C2O1 O1O1 C5O1 107.6(13) . . ?
N3O1 C2O1 O1O1 118.4(15) . . ?
N3O1 C2O1 C11 126.9(15) . . ?
O1O1 C2O1 C11 114.6(13) . . ?
C2O1 N3O1 C4O1 105.9(14) . . ?
C2O1 N3O1 Co 135.4(12) . . ?
C4O1 N3O1 Co 118.5(9) . . ?
C1B1 C4O1 N3O1 112.4(15) . . ?
C1B1 C4O1 C5O1 117.3(16) . . ?
N3O1 C4O1 C5O1 102.5(13) . . ?
O1O1 C5O1 C4O1 103.6(14) . . ?
C2B1 C1B1 C6B1 117(2) . . ?
C2B1 C1B1 C4O1 124.2(19) . . ?
C6B1 C1B1 C4O1 118.6(18) . . ?
C1B1 C2B1 C3B1 125(2) . . ?
C2B1 C3B1 C4B1 119(2) . . ?
C5B1 C4B1 C3B1 118(2) . . ?
C6B1 C5B1 C4B1 121(3) . . ?
C5B1 C6B1 C1B1 120(2) . . ?
C61 C11 C21 122.0(16) . . ?
C61 C11 C2O1 118.7(15) . . ?
C21 C11 C2O1 119.2(13) . . ?
C11 C21 C31 120.0(15) . . ?
C41 C31 C71 119.5(16) . . ?
C41 C31 C21 116.6(16) . . ?
C71 C31 C21 123.9(15) . . ?
C51 C41 C31 123.3(17) . . ?
C41 C51 C61 118.3(15) . . ?
C41 C51 C121 117.9(17) . . ?
C61 C51 C121 123.5(16) . . ?
C11 C61 C51 119.7(16) . . ?
O11 C71 N11 119.1(17) . . ?
O11 C71 C31 120.7(16) . . ?
N11 C71 C31 120.2(16) . . ?
C71 N11 C81 123.5(17) . . ?
N11 C81 C101 111.9(16) . . ?
N11 C81 C91 111.6(18) . . ?
C101 C81 C91 110.8(17) . . ?
O21 C101 O31 121(2) . . ?
O21 C101 C81 125(2) . . ?
O31 C101 C81 114.4(18) . . ?
C101 O31 C111 120(2) . . ?
O41 C121 N21 122.3(16) . . ?
O41 C121 C51 121.3(16) . . ?
N21 C121 C51 116.4(16) . . ?
C121 N21 C131 120.3(16) . . ?
N21 C131 C141 110.7(19) . . ?
N21 C131 C151 107.2(16) . . ?
C141 C131 C151 111(2) . . ?
O51 C151 O61 126(2) . . ?
O51 C151 C131 126(2) . . ?
O61 C151 C131 108(2) . . ?
C151 O61 C161 118(2) . . ?
C2O2 O1O2 C5O2 105.5(14) . . ?
N3O2 C2O2 O1O2 119.3(17) . . ?
N3O2 C2O2 C12 126.6(17) . . ?
O1O2 C2O2 C12 113.7(16) . . ?
C2O2 N3O2 C4O2 107.7(15) . . ?
C2O2 N3O2 Co 130.2(13) . . ?
C4O2 N3O2 Co 120.7(11) . . ?
C1B2 C4O2 N3O2 113.7(14) . . ?
C1B2 C4O2 C5O2 116.1(17) . . ?
N3O2 C4O2 C5O2 101.8(14) . . ?
O1O2 C5O2 C4O2 105.5(15) . . ?
C2B2 C1B2 C6B2 114.5(17) . . ?
C2B2 C1B2 C4O2 123.3(18) . . ?
C6B2 C1B2 C4O2 122.1(17) . . ?
C3B2 C2B2 C1B2 124(2) . . ?
C2B2 C3B2 C4B2 119(2) . . ?
C5B2 C4B2 C3B2 118(2) . . ?
C6B2 C5B2 C4B2 125(2) . . ?
C5B2 C6B2 C1B2 119(2) . . ?
C22 C12 C62 120.9(15) . . ?
C22 C12 C2O2 121.9(15) . . ?
C62 C12 C2O2 117.1(15) . . ?
C12 C22 C32 120.6(15) . . ?
C42 C32 C22 118.7(15) . . ?
C42 C32 C72 117.5(14) . . ?
C22 C32 C72 123.7(14) . . ?
C32 C42 C52 121.0(15) . . ?
C62 C52 C42 118.8(15) . . ?
C62 C52 C122 119.2(16) . . ?
C42 C52 C122 121.8(15) . . ?
C12 C62 C52 119.6(16) . . ?
O12 C72 N12 120.5(17) . . ?
O12 C72 C32 120.9(16) . . ?
N12 C72 C32 118.4(15) . . ?
C72 N12 C82 123.3(15) . . ?
N12 C82 C102 111.5(16) . . ?
N12 C82 C92 112.7(16) . . ?
C102 C82 C92 108.5(16) . . ?
O22 C102 O32 124.7(19) . . ?
O22 C102 C82 123.4(19) . . ?
O32 C102 C82 111.6(18) . . ?
C102 O32 C112 115.3(19) . . ?
O42 C122 N22 123.3(16) . . ?
O42 C122 C52 119.4(15) . . ?
N22 C122 C52 117.2(16) . . ?
C122 N22 C132 121.8(14) . . ?
N22 C132 C152 113.4(18) . . ?
N22 C132 C142 110.5(16) . . ?
C152 C132 C142 115.6(19) . . ?
O52 C152 O62 119(3) . . ?
O52 C152 C132 128(3) . . ?
O62 C152 C132 113(2) . . ?
C152 O62 C162 119(2) . . ?

loop_
_geom_bond_atom_site_label_1
_geom_bond_atom_site_label_2
_geom_bond_distance
_geom_bond_site_symmetry_2
_geom_bond_publ_flag
Co N3O1 2.000(14) . ?
Co N3O2 2.040(15) . ?
Co Br2 2.368(3) . ?
Co Br1 2.376(3) . ?
O1O1 C2O1 1.311(19) . ?
O1O1 C5O1 1.47(2) . ?
C2O1 N3O1 1.309(19) . ?
C2O1 C11 1.48(2) . ?
N3O1 C4O1 1.52(2) . ?
C4O1 C1B1 1.45(3) . ?
C4O1 C5O1 1.55(2) . ?
C1B1 C2B1 1.34(2) . ?
C1B1 C6B1 1.42(3) . ?
C2B1 C3B1 1.34(3) . ?
C3B1 C4B1 1.42(4) . ?
C4B1 C5B1 1.38(4) . ?
C5B1 C6B1 1.38(3) . ?
C11 C61 1.349(19) . ?
C11 C21 1.37(2) . ?
C21 C31 1.46(2) . ?
C31 C41 1.38(2) . ?
C31 C71 1.46(2) . ?
C41 C51 1.37(2) . ?
C51 C61 1.44(2) . ?
C51 C121 1.47(2) . ?
C71 O11 1.24(2) . ?
C71 N11 1.34(2) . ?
N11 C81 1.45(2) . ?
C81 C101 1.47(3) . ?
C81 C91 1.49(3) . ?
C101 O21 1.20(2) . ?
C101 O31 1.29(2) . ?
O31 C111 1.43(3) . ?
C121 O41 1.22(2) . ?
C121 N21 1.38(2) . ?
N21 C131 1.47(2) . ?
C131 C141 1.51(4) . ?
C131 C151 1.54(3) . ?
C151 O51 1.16(2) . ?
C151 O61 1.29(2) . ?
O61 C161 1.39(3) . ?
O1O2 C2O2 1.31(2) . ?
O1O2 C5O2 1.47(2) . ?
C2O2 N3O2 1.27(2) . ?
C2O2 C12 1.51(2) . ?
N3O2 C4O2 1.49(2) . ?
C4O2 C1B2 1.42(2) . ?
C4O2 C5O2 1.52(3) . ?
C1B2 C2B2 1.42(2) . ?
C1B2 C6B2 1.42(3) . ?
C2B2 C3B2 1.35(3) . ?
C3B2 C4B2 1.39(3) . ?
C4B2 C5B2 1.34(3) . ?
C5B2 C6B2 1.33(3) . ?
C12 C22 1.36(2) . ?
C12 C62 1.38(2) . ?
C22 C32 1.42(2) . ?
C32 C42 1.35(2) . ?
C32 C72 1.51(2) . ?
C42 C52 1.42(2) . ?
C52 C62 1.39(2) . ?
C52 C122 1.49(2) . ?
C72 O12 1.179(18) . ?
C72 N12 1.32(2) . ?
N12 C82 1.40(2) . ?
C82 C102 1.49(3) . ?
C82 C92 1.50(2) . ?
C102 O22 1.20(2) . ?
C102 O32 1.35(2) . ?
O32 C112 1.44(3) . ?
C122 O42 1.24(2) . ?
C122 N22 1.35(2) . ?
N22 C132 1.42(2) . ?
C132 C152 1.46(3) . ?
C132 C142 1.47(3) . ?
C152 O52 1.16(3) . ?
C152 O62 1.29(3) . ?
O62 C162 1.46(4) . ?
